data_1523937
loop_
_publ_author_name
'Jorda, J.L.'
'Muller, J.'
'Ishikawa, M.'

_publ_section_title
;
 Phase relations and superconductivity in the binary Re-Si system
;
_journal_name_full 'Journal of the Less-Common Metals'
_journal_page_first 27
_journal_page_last 35
_journal_volume 85
_journal_year 1982
_chemical_formula_sum 'Re0.9 Si0.1'
_chemical_name_systematic '(Re0.9 Si0.1)'
_space_group_IT_number 194
_symmetry_space_group_name_Hall '-P 6c 2c'
_symmetry_space_group_name_H-M 'P 63/m m c'
_cell_angle_alpha 90
_cell_angle_beta 90
_cell_angle_gamma 120
_cell_formula_units_Z 2
_cell_length_a 2.757
_cell_length_b 2.757
_cell_length_c 4.439
_cell_volume 29.221
_citation_journal_id_ASTM JCOMAH
_cod_data_source_file Jorda_JCOMAH_1982_1920.cif
_cod_data_source_block Re0.9Si0.1
_cod_original_cell_volume 29.22061
_cod_database_code 1523937

loop_
_symmetry_equiv_pos_as_xyz
x,y,z
x-y,x,z+1/2
-y,x-y,z
-x,-y,z+1/2
-x+y,-x,z
y,-x+y,z+1/2
-y,-x,-z+1/2
x-y,-y,-z
x,x-y,-z+1/2
y,x,-z
-x+y,y,-z+1/2
-x,-x+y,-z
-x,-y,-z
-x+y,-x,-z-1/2
y,-x+y,-z
x,y,-z-1/2
x-y,x,-z
-y,x-y,-z-1/2
y,x,z-1/2
-x+y,y,z
-x,-x+y,z-1/2
-y,-x,z
x-y,-y,z-1/2
x,x-y,z

loop_
_atom_site_label
_atom_site_type_symbol
_atom_site_fract_x
_atom_site_fract_y
_atom_site_fract_z
_atom_site_occupancy
_atom_site_U_iso_or_equiv
Si1 Si 0.3333 0.6667 0.25 0.1 0.0
Re1 Re 0.3333 0.6667 0.25 0.9 0.0
